data_7244693
loop_
_publ_author_name
'Prashanth, Jupally'
'Arikatla, Sivalakshmi Devi'
'Surov, Artem'
'Voronin, Alexander P.'
'Andrei, Churakov'
'Perlovich, German L.'
'Balasubramanian, Sridhar'

_publ_section_title
;
 Understanding the thermal stability of apalutamide crystalline solvates
 through crystal structure analyses and computational studies
;
_journal_name_full CrystEngComm
_journal_paper_doi 10.1039/D2CE00216G
_journal_year 2022
_chemical_formula_moiety '2(C21 H15 F4 N5 O2 S), C3 H6 O'
_chemical_formula_sum 'C45 H36 F8 N10 O5 S2'
_chemical_formula_weight 1012.96
_space_group_crystal_system monoclinic
_space_group_IT_number 15
_space_group_name_Hall '-C 2yc'
_space_group_name_H-M_alt 'C 1 2/c 1'
_atom_sites_solution_hydrogens mixed
_atom_sites_solution_primary direct
_atom_sites_solution_secondary difmap
_audit_creation_method SHELXL-2018/3
_audit_update_record
;
2022-02-11 deposited with the CCDC.	2022-03-30 downloaded from the CCDC.
;
_cell_angle_alpha 90
_cell_angle_beta 113.4810(10)
_cell_angle_gamma 90
_cell_formula_units_Z 8
_cell_length_a 43.7534(14)
_cell_length_b 12.7915(5)
_cell_length_c 17.9103(6)
_cell_measurement_reflns_used 8633
_cell_measurement_temperature 100(2)
_cell_measurement_theta_max 26.349
_cell_measurement_theta_min 2.203
_cell_volume 9193.8(6)
_computing_cell_refinement 'SAINT (Bruker, 2008)'
_computing_data_collection '<i>APEX2</i> (Bruker, 2008)'
_computing_data_reduction 'SAINT (Bruker, 2008)'
_computing_structure_refinement 'SHELXL-2018/3 (Sheldrick, 2018)'
_computing_structure_solution 'SHELXTL (Sheldrick, 2008)'
_diffrn_ambient_temperature 100(2)
_diffrn_measured_fraction_theta_full 0.999
_diffrn_measured_fraction_theta_max 0.999
_diffrn_measurement_device_type 'Bruker SMART APEX II'
_diffrn_measurement_method \w
_diffrn_radiation_type MoK\a
_diffrn_radiation_wavelength 0.71073
_diffrn_reflns_av_R_equivalents 0.0644
_diffrn_reflns_av_unetI/netI 0.0509
_diffrn_reflns_Laue_measured_fraction_full 0.999
_diffrn_reflns_Laue_measured_fraction_max 0.999
_diffrn_reflns_limit_h_max 51
_diffrn_reflns_limit_h_min -52
_diffrn_reflns_limit_k_max 15
_diffrn_reflns_limit_k_min -15
_diffrn_reflns_limit_l_max 21
_diffrn_reflns_limit_l_min -21
_diffrn_reflns_number 43641
_diffrn_reflns_point_group_measured_fraction_full 0.999
_diffrn_reflns_point_group_measured_fraction_max 0.999
_diffrn_reflns_theta_full 25.049
_diffrn_reflns_theta_max 25.049
_diffrn_reflns_theta_min 2.030
_exptl_absorpt_coefficient_mu 0.207
_exptl_absorpt_correction_type multi-scan
_exptl_absorpt_process_details 'SADABS (Bruker, 2016)'
_exptl_crystal_colour colourless
_exptl_crystal_density_diffrn 1.464
_exptl_crystal_description plate
_exptl_crystal_F_000 4160
_exptl_crystal_size_max 0.250
_exptl_crystal_size_mid 0.200
_exptl_crystal_size_min 0.020
_exptl_transmission_factor_max 0.8620
_exptl_transmission_factor_min 0.7187
_refine_diff_density_max 0.432
_refine_diff_density_min -0.345
_refine_diff_density_rms 0.053
_refine_ls_extinction_coef 0.00051(7)
_refine_ls_extinction_expression Fc^*^=kFc[1+0.001xFc^2^\l^3^/sin(2\q)]^-1/4^
_refine_ls_extinction_method 'SHELXL-2018/3 (Sheldrick 2018)'
_refine_ls_goodness_of_fit_ref 1.043
_refine_ls_hydrogen_treatment mixed
_refine_ls_matrix_type full
_refine_ls_number_parameters 776
_refine_ls_number_reflns 8143
_refine_ls_number_restraints 4
_refine_ls_restrained_S_all 1.046
_refine_ls_R_factor_all 0.1004
_refine_ls_R_factor_gt 0.0631
_refine_ls_shift/su_max 0.000
_refine_ls_shift/su_mean 0.000
_refine_ls_structure_factor_coef Fsqd
_refine_ls_weighting_details 'w=1/[\s^2^(Fo^2^)+(0.0353P)^2^+30.8120P] where P=(Fo^2^+2Fc^2^)/3'
_refine_ls_weighting_scheme calc
_refine_ls_wR_factor_gt 0.1248
_refine_ls_wR_factor_ref 0.1388
_reflns_Friedel_coverage 0.000
_reflns_number_gt 5609
_reflns_number_total 8143
_reflns_threshold_expression 'I > 2\s(I)'
_cod_data_source_file d2ce00216g2.cif
_cod_data_source_block a_CCDC1
_cod_original_sg_symbol_H-M 'C 2/c'
_cod_database_code 7244693
_shelx_shelxl_version_number 2018/3
_shelx_space_group_comment
;
The symmetry employed for this shelxl refinement is uniquely defined
by the following loop, which should always be used as a source of
symmetry information in preference to the above space-group names.
They are only intended as comments.
;
_shelx_estimated_absorpt_t_min 0.950
_shelx_estimated_absorpt_t_max 0.996

loop_
_space_group_symop_operation_xyz
'x, y, z'
'-x, y, -z+1/2'
'x+1/2, y+1/2, z'
'-x+1/2, y+1/2, -z+1/2'
'-x, -y, -z'
'x, -y, z-1/2'
'-x+1/2, -y+1/2, -z'
'x+1/2, -y+1/2, z-1/2'

loop_
_atom_site_label
_atom_site_type_symbol
_atom_site_fract_x
_atom_site_fract_y
_atom_site_fract_z
_atom_site_U_iso_or_equiv
_atom_site_adp_type
_atom_site_occupancy
_atom_site_site_symmetry_order
_atom_site_calc_flag
_atom_site_refinement_flags_posn
_atom_site_refinement_flags_adp
_atom_site_refinement_flags_occupancy
_atom_site_disorder_assembly
_atom_site_disorder_group
S1 S 0.34636(3) 0.15707(8) 0.50808(6) 0.0488(3) Uani 1 1 d . . . . .
F1 F 0.32453(6) 0.5732(2) 0.55792(15) 0.0783(9) Uani 1 1 d . . . . .
F11 F 0.48873(6) 0.1207(2) 0.63151(16) 0.0736(8) Uani 1 1 d . . . . .
F12 F 0.50759(6) -0.0085(3) 0.58626(15) 0.0781(9) Uani 1 1 d . . . . .
F13 F 0.48144(5) -0.0384(2) 0.66173(12) 0.0554(6) Uani 1 1 d . . . . .
O11 O 0.25871(8) 0.5595(2) 0.55990(18) 0.0650(9) Uani 1 1 d . . . . .
O12 O 0.39742(7) 0.2383(2) 0.31155(17) 0.0548(8) Uani 1 1 d . . . . .
N11 N 0.23391(7) 0.6229(2) 0.4323(2) 0.0370(7) Uani 1 1 d . . . . .
H1 H 0.2340(10) 0.629(3) 0.385(3) 0.051(13) Uiso 1 1 d . . . . .
N12 N 0.34063(7) 0.3029(2) 0.39553(17) 0.0367(7) Uani 1 1 d . . . . .
N13 N 0.37737(7) 0.1806(2) 0.40543(16) 0.0336(7) Uani 1 1 d . . . . .
N14 N 0.41197(11) -0.0808(3) 0.4158(2) 0.0892(16) Uani 1 1 d . . . . .
N15 N 0.47779(14) -0.2363(4) 0.5131(3) 0.123(2) Uani 1 1 d . . . . .
C11 C 0.31862(9) 0.3682(3) 0.4168(2) 0.0375(9) Uani 1 1 d . . . . .
C12 C 0.33237(9) 0.4396(3) 0.4784(2) 0.0429(9) Uani 1 1 d . . . . .
H12A H 0.355852 0.446458 0.505914 0.052 Uiso 1 1 calc R U . . .
C13 C 0.31117(10) 0.5006(3) 0.4991(2) 0.0436(9) Uani 1 1 d . . . . .
C14 C 0.27715(9) 0.4951(3) 0.4603(2) 0.0367(8) Uani 1 1 d . . . . .
C15 C 0.26390(10) 0.4238(3) 0.3973(3) 0.0464(10) Uani 1 1 d . . . . .
H15A H 0.240414 0.418540 0.368987 0.056 Uiso 1 1 calc R U . . .
C16 C 0.28462(9) 0.3599(3) 0.3751(2) 0.0448(10) Uani 1 1 d . . . . .
H16A H 0.275442 0.311302 0.331749 0.054 Uiso 1 1 calc R U . . .
C17 C 0.25552(10) 0.5622(3) 0.4882(2) 0.0408(9) Uani 1 1 d . . . . .
C18 C 0.21121(9) 0.6912(3) 0.4516(3) 0.0486(10) Uani 1 1 d . . . . .
H18A H 0.210446 0.760015 0.426924 0.073 Uiso 1 1 calc R U . . .
H18B H 0.219144 0.698708 0.510802 0.073 Uiso 1 1 calc R U . . .
H18C H 0.188837 0.660459 0.430054 0.073 Uiso 1 1 calc R U . . .
C21 C 0.35454(9) 0.2161(3) 0.4361(2) 0.0359(8) Uani 1 1 d . . . . .
C22 C 0.35350(9) 0.3330(3) 0.3347(2) 0.0359(8) Uani 1 1 d . . . . .
C23 C 0.37913(9) 0.2490(3) 0.3466(2) 0.0375(9) Uani 1 1 d . . . . .
C24 C 0.36604(10) 0.4447(3) 0.3327(2) 0.0456(10) Uani 1 1 d . . . . .
H24A H 0.356016 0.497649 0.356406 0.055 Uiso 1 1 calc R U . . .
H24B H 0.390625 0.450901 0.355756 0.055 Uiso 1 1 calc R U . . .
C25 C 0.35008(11) 0.4403(4) 0.2394(2) 0.0552(11) Uani 1 1 d . . . . .
H25A H 0.365996 0.423654 0.214391 0.066 Uiso 1 1 calc R U . . .
H25B H 0.336665 0.502892 0.213824 0.066 Uiso 1 1 calc R U . . .
C26 C 0.32923(10) 0.3465(4) 0.2449(2) 0.0521(11) Uani 1 1 d . . . . .
H26A H 0.329286 0.287194 0.209460 0.063 Uiso 1 1 calc R U . . .
H26B H 0.306233 0.364900 0.237646 0.063 Uiso 1 1 calc R U . . .
C31 C 0.39198(12) 0.0028(4) 0.3941(3) 0.0670(14) Uani 1 1 d . . . . .
H31A H 0.371740 -0.001944 0.347122 0.080 Uiso 1 1 calc R U . . .
C32 C 0.39928(9) 0.0943(3) 0.4362(2) 0.0358(8) Uani 1 1 d . . . . .
C33 C 0.42825(9) 0.1027(3) 0.5050(2) 0.0378(9) Uani 1 1 d . . . . .
H33A H 0.433623 0.165655 0.535686 0.045 Uiso 1 1 calc R U . . .
C34 C 0.44935(9) 0.0176(3) 0.5284(2) 0.0403(9) Uani 1 1 d . . . . .
C35 C 0.44038(11) -0.0714(4) 0.4816(3) 0.0609(12) Uani 1 1 d . . . . .
C36 C 0.48186(10) 0.0244(4) 0.6024(2) 0.0493(11) Uani 1 1 d . . . . .
C37 C 0.46158(14) -0.1629(4) 0.5008(3) 0.0859(18) Uani 1 1 d . . . . .
S2 S 0.33178(2) 1.00837(7) 0.68054(6) 0.0388(2) Uani 1 1 d . . . . .
F2 F 0.25655(18) 1.3354(6) 0.5772(4) 0.042(3) Uani 0.274(6) 1 d . . P A 1
F3 F 0.30555(8) 1.3317(2) 0.86792(17) 0.0513(11) Uani 0.726(6) 1 d . . P A 2
O21 O 0.23672(7) 1.3628(2) 0.77127(17) 0.0524(7) Uani 1 1 d . . . . .
O22 O 0.44209(7) 1.1484(3) 0.7116(2) 0.0851(12) Uani 1 1 d . . . . .
N21 N 0.23818(8) 1.4798(3) 0.6777(2) 0.0475(9) Uani 1 1 d . . . . .
H2 H 0.2477(10) 1.491(3) 0.644(2) 0.057(12) Uiso 1 1 d . . . . .
N22 N 0.36425(7) 1.1917(2) 0.71609(17) 0.0351(7) Uani 1 1 d . . . . .
N23 N 0.39402(7) 1.0624(3) 0.69788(19) 0.0429(8) Uani 1 1 d . . . . .
C41 C 0.33611(8) 1.2465(3) 0.7187(2) 0.0333(8) Uani 1 1 d . . . . .
C42 C 0.33441(9) 1.2662(3) 0.7933(2) 0.0378(9) Uani 1 1 d . . . . .
H42A H 0.352051 1.246045 0.842727 0.045 Uiso 1 1 calc R U . . .
C43 C 0.30662(10) 1.3156(3) 0.7938(2) 0.0391(9) Uani 1 1 d . . . . .
H43A H 0.305367 1.328622 0.844677 0.047 Uiso 0.274(6) 1 calc R U P A 1
C44 C 0.28035(9) 1.3472(3) 0.7235(2) 0.0353(8) Uani 1 1 d . . . . .
C45 C 0.28311(9) 1.3264(3) 0.6499(2) 0.0375(9) Uani 1 1 d . . . . .
H45A H 0.265565 1.346892 0.600345 0.045 Uiso 0.726(6) 1 calc R U P A 2
C46 C 0.31066(8) 1.2769(3) 0.6473(2) 0.0363(9) Uani 1 1 d . . . . .
H46A H 0.312049 1.263921 0.596532 0.044 Uiso 1 1 calc R U . . .
C47 C 0.24967(9) 1.3981(3) 0.7266(2) 0.0415(9) Uani 1 1 d . . . . .
C48 C 0.20792(11) 1.5346(4) 0.6682(3) 0.0629(13) Uani 1 1 d . . . . .
H48A H 0.207256 1.602156 0.641809 0.094 Uiso 1 1 calc R U . . .
H48B H 0.207462 1.546066 0.721878 0.094 Uiso 1 1 calc R U . . .
H48C H 0.188565 1.492724 0.634638 0.094 Uiso 1 1 calc R U . . .
C51 C 0.36297(8) 1.0892(3) 0.6980(2) 0.0349(8) Uani 1 1 d . . . . .
C52 C 0.39585(9) 1.2408(3) 0.7266(2) 0.0428(9) Uani 1 1 d . . . . .
C53 C 0.41468(9) 1.1493(4) 0.7125(3) 0.0543(11) Uani 1 1 d . . . . .
C54 C 0.39637(9) 1.3394(3) 0.6768(2) 0.0421(9) Uani 1 1 d . . . . .
H54A H 0.402845 1.325106 0.630802 0.051 Uiso 1 1 calc R U . . .
H54B H 0.375602 1.381078 0.658856 0.051 Uiso 1 1 calc R U . . .
C55 C 0.42469(10) 1.3837(4) 0.7522(3) 0.0592(12) Uani 1 1 d . . . . .
H55A H 0.421320 1.457363 0.764097 0.071 Uiso 1 1 calc R U . . .
H55B H 0.447105 1.373422 0.752159 0.071 Uiso 1 1 calc R U . . .
C56 C 0.41588(11) 1.3039(4) 0.8051(3) 0.0629(13) Uani 1 1 d . . . . .
H56A H 0.401989 1.333098 0.832192 0.076 Uiso 1 1 calc R U . . .
H56B H 0.435388 1.266037 0.844341 0.076 Uiso 1 1 calc R U . . .
N24 N 0.44643(17) 0.8346(6) 0.7476(5) 0.0440(18) Uani 0.477(2) 1 d . . P B 3
C61 C 0.4346(2) 0.9284(8) 0.7532(6) 0.037(2) Uani 0.477(2) 1 d . . P B 3
H61A H 0.446098 0.967757 0.801290 0.044 Uiso 0.477(2) 1 calc R U P B 3
C62 C 0.4065(5) 0.9730(17) 0.6936(11) 0.031(4) Uani 0.477(2) 1 d . . P B 3
C63 C 0.3900(4) 0.9199(13) 0.6230(9) 0.033(4) Uani 0.477(2) 1 d . . P B 3
H63A H 0.371419 0.949520 0.579909 0.040 Uiso 0.477(2) 1 calc R U P B 3
C64 C 0.4017(4) 0.8192(10) 0.6165(7) 0.038(3) Uani 0.477(2) 1 d . . P B 3
C65 C 0.4285(7) 0.7906(17) 0.681(2) 0.038(10) Uani 0.477(2) 1 d . . P B 3
C66 C 0.3835(3) 0.7571(10) 0.5406(7) 0.057(3) Uani 0.477(2) 1 d . . P B 3
F21 F 0.37253(18) 0.6670(5) 0.5561(4) 0.099(2) Uani 0.477(2) 1 d . . P B 3
F22 F 0.35768(14) 0.8075(6) 0.4862(4) 0.086(2) Uani 0.477(2) 1 d . . P B 3
F23 F 0.40333(13) 0.7307(5) 0.5024(3) 0.0682(16) Uani 0.477(2) 1 d . . P B 3
C67 C 0.4426(3) 0.6771(8) 0.6801(7) 0.054(2) Uani 0.477(2) 1 d . . P B 3
N25 N 0.4515(2) 0.5950(7) 0.6750(6) 0.077(3) Uani 0.477(2) 1 d . . P B 3
N34 N 0.3802(2) 0.8187(7) 0.5636(7) 0.058(2) Uani 0.523(2) 1 d . . P B 4
C71 C 0.3765(3) 0.9109(14) 0.5904(9) 0.044(4) Uani 0.523(2) 1 d . . P B 4
H71A H 0.358075 0.952281 0.557252 0.053 Uiso 0.523(2) 1 calc R U P B 4
C72 C 0.3980(4) 0.9517(13) 0.6643(9) 0.027(4) Uani 0.523(2) 1 d . . P B 4
C73 C 0.4248(3) 0.8938(7) 0.7138(6) 0.037(2) Uani 0.523(2) 1 d . . P B 4
H73A H 0.439713 0.920645 0.764672 0.045 Uiso 0.523(2) 1 calc R U P B 4
C74 C 0.4302(6) 0.784(2) 0.685(2) 0.059(12) Uani 0.523(2) 1 d . . P B 4
C75 C 0.4058(3) 0.7620(10) 0.6114(10) 0.063(4) Uani 0.523(2) 1 d . . P B 4
C76 C 0.4581(3) 0.7286(7) 0.7391(8) 0.063(3) Uani 0.523(2) 1 d . . P B 4
F31 F 0.47641(13) 0.7012(4) 0.6965(3) 0.0802(17) Uani 0.523(2) 1 d . . P B 4
F32 F 0.47679(16) 0.7721(4) 0.8060(4) 0.0913(19) Uani 0.523(2) 1 d . . P B 4
F33 F 0.44790(17) 0.6364(4) 0.7567(5) 0.108(2) Uani 0.523(2) 1 d . . P B 4
C77A C 0.4094(5) 0.6476(14) 0.5941(11) 0.042(4) Uani 0.291(3) 1 d . . P B 4
C77B C 0.4053(6) 0.6761(19) 0.5572(15) 0.042(4) Uani 0.233(3) 1 d . . P B 4
N35A N 0.4108(4) 0.5643(11) 0.5731(10) 0.063(4) Uani 0.291(3) 1 d . . P B 4
N35B N 0.4065(5) 0.6022(14) 0.5230(13) 0.063(4) Uani 0.233(3) 1 d . . P B 4
O1 O 0.42361(8) 0.3516(3) 0.51014(19) 0.0708(9) Uani 1 1 d . . . . .
C1 C 0.44968(12) 0.3970(4) 0.5298(3) 0.0739(15) Uani 1 1 d D . . . .
C2 C 0.47688(13) 0.3837(5) 0.6097(3) 0.101(2) Uani 1 1 d D . . . .
H2A H 0.470702 0.330616 0.640596 0.152 Uiso 1 1 calc R U . . .
H2B H 0.481141 0.450282 0.639243 0.152 Uiso 1 1 calc R U . . .
H2C H 0.497041 0.361448 0.602863 0.152 Uiso 1 1 calc R U . . .
C3A C 0.4530(3) 0.5075(10) 0.4995(9) 0.092(3) Uani 0.435(8) 1 d D . P C 5
H3AA H 0.431265 0.542190 0.478906 0.137 Uiso 0.435(8) 1 calc R U P C 5
H3AB H 0.461069 0.502329 0.455819 0.137 Uiso 0.435(8) 1 calc R U P C 5
H3AC H 0.468914 0.548249 0.544692 0.137 Uiso 0.435(8) 1 calc R U P C 5
C3B C 0.4608(2) 0.4347(10) 0.4601(6) 0.092(3) Uani 0.565(8) 1 d D . P C 6
H3BA H 0.450765 0.389137 0.412534 0.137 Uiso 0.565(8) 1 calc R U P C 6
H3BB H 0.485116 0.431399 0.479862 0.137 Uiso 0.565(8) 1 calc R U P C 6
H3BC H 0.453337 0.506771 0.444909 0.137 Uiso 0.565(8) 1 calc R U P C 6

loop_
_atom_site_aniso_label
_atom_site_aniso_U_11
_atom_site_aniso_U_22
_atom_site_aniso_U_33
_atom_site_aniso_U_23
_atom_site_aniso_U_13
_atom_site_aniso_U_12
S1 0.0683(7) 0.0534(6) 0.0424(6) 0.0075(5) 0.0407(5) 0.0136(5)
F1 0.0684(17) 0.100(2) 0.0516(16) -0.0345(15) 0.0080(13) 0.0267(15)
F11 0.0496(15) 0.080(2) 0.0732(19) 0.0023(15) 0.0055(13) -0.0070(14)
F12 0.0438(13) 0.139(3) 0.0645(17) 0.0315(17) 0.0359(13) 0.0240(16)
F13 0.0416(12) 0.0940(18) 0.0322(12) 0.0165(12) 0.0165(10) 0.0108(12)
O11 0.110(3) 0.0556(18) 0.0623(19) 0.0208(15) 0.069(2) 0.0279(17)
O12 0.0719(19) 0.0574(18) 0.0577(18) 0.0068(14) 0.0497(16) 0.0124(15)
N11 0.0343(17) 0.0377(18) 0.045(2) -0.0072(15) 0.0220(16) -0.0010(14)
N12 0.0399(17) 0.0428(18) 0.0340(17) 0.0037(14) 0.0216(14) 0.0087(14)
N13 0.0354(16) 0.0434(18) 0.0279(16) 0.0001(13) 0.0189(13) 0.0096(14)
N14 0.099(3) 0.077(3) 0.050(2) -0.029(2) -0.014(2) 0.049(3)
N15 0.144(5) 0.108(4) 0.070(3) -0.021(3) -0.007(3) 0.082(4)
C11 0.046(2) 0.039(2) 0.038(2) 0.0042(17) 0.0272(18) 0.0077(17)
C12 0.040(2) 0.057(2) 0.032(2) 0.0008(19) 0.0141(17) 0.0109(19)
C13 0.057(2) 0.047(2) 0.029(2) -0.0036(18) 0.0202(18) 0.010(2)
C14 0.051(2) 0.0313(19) 0.041(2) 0.0056(17) 0.0319(19) 0.0059(18)
C15 0.047(2) 0.035(2) 0.070(3) -0.005(2) 0.037(2) -0.0001(18)
C16 0.046(2) 0.041(2) 0.058(3) -0.0124(19) 0.031(2) -0.0038(18)
C17 0.054(2) 0.034(2) 0.053(3) 0.0028(18) 0.040(2) 0.0023(19)
C18 0.037(2) 0.049(2) 0.062(3) -0.021(2) 0.022(2) 0.0011(18)
C21 0.038(2) 0.044(2) 0.0291(19) -0.0045(16) 0.0169(16) 0.0031(17)
C22 0.041(2) 0.042(2) 0.031(2) 0.0010(16) 0.0206(17) 0.0034(17)
C23 0.043(2) 0.046(2) 0.030(2) -0.0037(16) 0.0211(18) 0.0025(18)
C24 0.055(2) 0.048(2) 0.041(2) 0.0080(18) 0.026(2) 0.010(2)
C25 0.063(3) 0.067(3) 0.043(2) 0.015(2) 0.028(2) 0.016(2)
C26 0.048(2) 0.073(3) 0.034(2) 0.007(2) 0.0140(19) 0.008(2)
C31 0.070(3) 0.066(3) 0.043(3) -0.018(2) -0.001(2) 0.030(3)
C32 0.039(2) 0.046(2) 0.028(2) 0.0008(17) 0.0192(17) 0.0087(17)
C33 0.040(2) 0.049(2) 0.033(2) 0.0007(17) 0.0232(18) -0.0007(18)
C34 0.039(2) 0.062(3) 0.029(2) 0.0054(18) 0.0229(17) 0.0099(19)
C35 0.066(3) 0.069(3) 0.042(3) -0.004(2) 0.016(2) 0.032(2)
C36 0.041(2) 0.074(3) 0.040(2) 0.011(2) 0.0234(19) 0.014(2)
C37 0.103(4) 0.083(4) 0.045(3) -0.016(3) 0.002(3) 0.046(3)
S2 0.0372(5) 0.0437(5) 0.0425(6) -0.0132(4) 0.0232(4) -0.0069(4)
F2 0.044(5) 0.051(5) 0.042(5) -0.002(4) 0.027(4) 0.002(4)
F3 0.072(2) 0.058(2) 0.0386(18) -0.0049(14) 0.0377(16) 0.0072(16)
O21 0.0686(18) 0.0533(17) 0.0614(18) 0.0047(14) 0.0535(16) -0.0012(14)
O22 0.0411(17) 0.087(2) 0.141(3) 0.051(2) 0.052(2) 0.0136(17)
N21 0.059(2) 0.051(2) 0.053(2) 0.0069(17) 0.0447(19) 0.0137(17)
N22 0.0315(16) 0.0446(18) 0.0358(17) -0.0029(14) 0.0205(14) -0.0074(14)
N23 0.0371(18) 0.054(2) 0.048(2) 0.0139(16) 0.0280(16) 0.0042(17)
C41 0.0357(19) 0.0357(19) 0.036(2) -0.0060(16) 0.0224(17) -0.0088(16)
C42 0.046(2) 0.038(2) 0.034(2) -0.0041(16) 0.0208(17) -0.0089(17)
C43 0.057(2) 0.038(2) 0.038(2) -0.0078(17) 0.035(2) -0.0092(18)
C44 0.045(2) 0.0324(19) 0.041(2) -0.0039(16) 0.0310(19) -0.0057(17)
C45 0.040(2) 0.045(2) 0.036(2) 0.0001(17) 0.0248(19) -0.0046(18)
C46 0.039(2) 0.046(2) 0.032(2) -0.0080(17) 0.0232(18) -0.0067(17)
C47 0.051(2) 0.042(2) 0.046(2) -0.0060(19) 0.035(2) -0.0048(19)
C48 0.069(3) 0.080(3) 0.059(3) 0.011(2) 0.046(3) 0.023(3)
C51 0.036(2) 0.049(2) 0.0269(19) -0.0004(16) 0.0200(16) 0.0009(17)
C52 0.0295(19) 0.059(3) 0.040(2) 0.0103(19) 0.0145(17) -0.0105(19)
C53 0.033(2) 0.068(3) 0.067(3) 0.031(2) 0.025(2) 0.003(2)
C54 0.036(2) 0.051(2) 0.044(2) 0.0088(19) 0.0206(18) -0.0052(18)
C55 0.052(3) 0.072(3) 0.052(3) 0.011(2) 0.018(2) -0.025(2)
C56 0.056(3) 0.081(3) 0.044(3) 0.010(2) 0.010(2) -0.034(2)
N24 0.034(4) 0.045(5) 0.058(5) 0.003(4) 0.025(4) -0.003(4)
C61 0.038(5) 0.042(6) 0.038(6) -0.003(5) 0.023(5) -0.004(5)
C62 0.033(9) 0.030(10) 0.037(11) -0.007(7) 0.020(9) -0.007(6)
C63 0.041(9) 0.033(9) 0.034(13) -0.015(8) 0.023(9) -0.010(8)
C64 0.037(7) 0.050(8) 0.040(7) -0.018(6) 0.029(6) -0.022(7)
C65 0.058(19) 0.014(9) 0.07(2) 0.013(11) 0.050(17) 0.015(9)
C66 0.059(8) 0.059(7) 0.065(8) -0.023(6) 0.040(8) -0.013(6)
F21 0.135(6) 0.089(5) 0.092(5) -0.050(4) 0.065(5) -0.067(5)
F22 0.057(3) 0.123(5) 0.063(4) -0.044(4) 0.009(3) 0.020(4)
F23 0.079(4) 0.085(4) 0.058(3) -0.020(3) 0.047(3) 0.004(3)
C67 0.064(6) 0.028(6) 0.084(8) 0.006(5) 0.043(6) -0.003(5)
N25 0.096(7) 0.059(6) 0.090(7) 0.006(5) 0.052(6) 0.000(5)
N34 0.045(5) 0.062(6) 0.078(7) -0.052(5) 0.038(6) -0.021(4)
C71 0.043(7) 0.057(7) 0.045(10) -0.023(7) 0.031(6) -0.018(7)
C72 0.036(11) 0.025(10) 0.029(13) -0.015(7) 0.022(11) -0.009(7)
C73 0.052(7) 0.035(6) 0.039(6) -0.009(5) 0.034(6) -0.014(5)
C74 0.036(13) 0.09(2) 0.056(17) -0.011(14) 0.023(12) -0.041(11)
C75 0.044(7) 0.057(7) 0.106(13) -0.051(8) 0.049(8) -0.021(6)
C76 0.078(8) 0.027(5) 0.109(9) 0.011(6) 0.063(7) 0.001(5)
F31 0.073(3) 0.089(4) 0.103(4) 0.009(3) 0.061(3) 0.022(3)
F32 0.126(5) 0.051(3) 0.075(4) 0.008(3) 0.017(4) 0.030(3)
F33 0.135(5) 0.037(3) 0.203(8) 0.033(4) 0.123(5) 0.017(3)
C77A 0.045(7) 0.030(10) 0.062(14) 0.000(8) 0.034(11) 0.001(7)
C77B 0.045(7) 0.030(10) 0.062(14) 0.000(8) 0.034(11) 0.001(7)
N35A 0.058(6) 0.041(8) 0.094(12) -0.022(7) 0.034(9) -0.007(6)
N35B 0.058(6) 0.041(8) 0.094(12) -0.022(7) 0.034(9) -0.007(6)
O1 0.059(2) 0.082(2) 0.064(2) 0.0143(17) 0.0159(16) -0.0201(18)
C1 0.045(3) 0.081(4) 0.086(4) 0.023(3) 0.017(3) -0.011(3)
C2 0.063(3) 0.151(6) 0.082(4) -0.027(4) 0.020(3) -0.017(4)
C3A 0.058(5) 0.116(8) 0.099(7) 0.040(6) 0.029(4) -0.011(5)
C3B 0.058(5) 0.116(8) 0.099(7) 0.040(6) 0.029(4) -0.011(5)

loop_
_atom_type_symbol
_atom_type_description
_atom_type_scat_dispersion_real
_atom_type_scat_dispersion_imag
_atom_type_scat_source
C C 0.0033 0.0016 'International Tables Vol C Tables 4.2.6.8 and 6.1.1.4'
H H 0.0000 0.0000 'International Tables Vol C Tables 4.2.6.8 and 6.1.1.4'
N N 0.0061 0.0033 'International Tables Vol C Tables 4.2.6.8 and 6.1.1.4'
O O 0.0106 0.0060 'International Tables Vol C Tables 4.2.6.8 and 6.1.1.4'
F F 0.0171 0.0103 'International Tables Vol C Tables 4.2.6.8 and 6.1.1.4'
S S 0.1246 0.1234 'International Tables Vol C Tables 4.2.6.8 and 6.1.1.4'

loop_
_geom_angle_atom_site_label_1
_geom_angle_atom_site_label_2
_geom_angle_atom_site_label_3
_geom_angle
_geom_angle_site_symmetry_1
_geom_angle_site_symmetry_3
_geom_angle_publ_flag
C17 N11 C18 121.2(3) . . ?
C17 N11 H1 121(3) . . ?
C18 N11 H1 117(3) . . ?
C21 N12 C11 123.2(3) . . ?
C21 N12 C22 113.4(3) . . ?
C11 N12 C22 122.9(3) . . ?
C21 N13 C23 111.0(3) . . ?
C21 N13 C32 125.3(3) . . ?
C23 N13 C32 123.3(3) . . ?
C35 N14 C31 117.1(4) . . ?
C12 C11 C16 121.3(3) . . ?
C12 C11 N12 118.3(3) . . ?
C16 C11 N12 120.3(3) . . ?
C13 C12 C11 118.0(4) . . ?
C13 C12 H12A 121.0 . . ?
C11 C12 H12A 121.0 . . ?
F1 C13 C14 118.5(3) . . ?
F1 C13 C12 118.2(4) . . ?
C14 C13 C12 123.2(4) . . ?
C13 C14 C15 117.7(3) . . ?
C13 C14 C17 120.1(3) . . ?
C15 C14 C17 122.2(3) . . ?
C14 C15 C16 120.7(4) . . ?
C14 C15 H15A 119.6 . . ?
C16 C15 H15A 119.6 . . ?
C11 C16 C15 119.1(4) . . ?
C11 C16 H16A 120.5 . . ?
C15 C16 H16A 120.5 . . ?
O11 C17 N11 123.8(3) . . ?
O11 C17 C14 120.3(4) . . ?
N11 C17 C14 116.0(3) . . ?
N11 C18 H18A 109.5 . . ?
N11 C18 H18B 109.5 . . ?
H18A C18 H18B 109.5 . . ?
N11 C18 H18C 109.5 . . ?
H18A C18 H18C 109.5 . . ?
H18B C18 H18C 109.5 . . ?
N12 C21 N13 107.4(3) . . ?
N12 C21 S1 127.8(3) . . ?
N13 C21 S1 124.8(3) . . ?
N12 C22 C23 101.1(3) . . ?
N12 C22 C24 120.5(3) . . ?
C23 C22 C24 114.5(3) . . ?
N12 C22 C26 119.7(3) . . ?
C23 C22 C26 113.1(3) . . ?
C24 C22 C26 88.6(3) . . ?
O12 C23 N13 124.8(3) . . ?
O12 C23 C22 128.2(3) . . ?
N13 C23 C22 107.0(3) . . ?
C25 C24 C22 88.8(3) . . ?
C25 C24 H24A 113.8 . . ?
C22 C24 H24A 113.8 . . ?
C25 C24 H24B 113.8 . . ?
C22 C24 H24B 113.8 . . ?
H24A C24 H24B 111.1 . . ?
C24 C25 C26 89.0(3) . . ?
C24 C25 H25A 113.8 . . ?
C26 C25 H25A 113.8 . . ?
C24 C25 H25B 113.8 . . ?
C26 C25 H25B 113.8 . . ?
H25A C25 H25B 111.0 . . ?
C25 C26 C22 88.5(3) . . ?
C25 C26 H26A 113.9 . . ?
C22 C26 H26A 113.9 . . ?
C25 C26 H26B 113.9 . . ?
C22 C26 H26B 113.9 . . ?
H26A C26 H26B 111.1 . . ?
N14 C31 C32 123.0(4) . . ?
N14 C31 H31A 118.5 . . ?
C32 C31 H31A 118.5 . . ?
C31 C32 C33 119.6(4) . . ?
C31 C32 N13 118.7(3) . . ?
C33 C32 N13 121.7(3) . . ?
C32 C33 C34 118.4(4) . . ?
C32 C33 H33A 120.8 . . ?
C34 C33 H33A 120.8 . . ?
C35 C34 C33 118.3(4) . . ?
C35 C34 C36 121.5(4) . . ?
C33 C34 C36 120.1(4) . . ?
N14 C35 C34 123.5(4) . . ?
N14 C35 C37 114.9(4) . . ?
C34 C35 C37 121.6(4) . . ?
F11 C36 F12 107.4(4) . . ?
F11 C36 F13 108.6(3) . . ?
F12 C36 F13 105.2(3) . . ?
F11 C36 C34 112.7(3) . . ?
F12 C36 C34 111.7(3) . . ?
F13 C36 C34 110.9(3) . . ?
N15 C37 C35 177.5(6) . . ?
C47 N21 C48 123.1(3) . . ?
C47 N21 H2 116(3) . . ?
C48 N21 H2 120(3) . . ?
C51 N22 C41 122.0(3) . . ?
C51 N22 C52 113.3(3) . . ?
C41 N22 C52 124.5(3) . . ?
C62 N23 C53 117.6(9) . . ?
C62 N23 C51 130.8(9) . . ?
C53 N23 C51 111.3(3) . . ?
C53 N23 C72 128.9(6) . . ?
C51 N23 C72 118.3(6) . . ?
C46 C41 C42 120.5(3) . . ?
C46 C41 N22 119.8(3) . . ?
C42 C41 N22 119.7(3) . . ?
C43 C42 C41 118.4(3) . . ?
C43 C42 H42A 120.8 . . ?
C41 C42 H42A 120.8 . . ?
F3 C43 C42 116.7(4) . . ?
F3 C43 C44 120.2(3) . . ?
C42 C43 C44 123.1(3) . . ?
C42 C43 H43A 118.5 . . ?
C44 C43 H43A 118.5 . . ?
C43 C44 C45 116.7(3) . . ?
C43 C44 C47 121.4(3) . . ?
C45 C44 C47 121.9(3) . . ?
F2 C45 C46 115.6(4) . . ?
F2 C45 C44 121.6(4) . . ?
C46 C45 C44 121.7(4) . . ?
C46 C45 H45A 119.2 . . ?
C44 C45 H45A 119.2 . . ?
C41 C46 C45 119.6(3) . . ?
C41 C46 H46A 120.2 . . ?
C45 C46 H46A 120.2 . . ?
O21 C47 N21 124.4(4) . . ?
O21 C47 C44 120.6(3) . . ?
N21 C47 C44 115.0(3) . . ?
N21 C48 H48A 109.5 . . ?
N21 C48 H48B 109.5 . . ?
H48A C48 H48B 109.5 . . ?
N21 C48 H48C 109.5 . . ?
H48A C48 H48C 109.5 . . ?
H48B C48 H48C 109.5 . . ?
N22 C51 N23 106.9(3) . . ?
N22 C51 S2 127.7(3) . . ?
N23 C51 S2 125.4(3) . . ?
N22 C52 C53 101.3(3) . . ?
N22 C52 C54 120.4(3) . . ?
C53 C52 C54 113.6(3) . . ?
N22 C52 C56 120.3(3) . . ?
C53 C52 C56 113.9(3) . . ?
C54 C52 C56 88.0(3) . . ?
O22 C53 N23 124.5(4) . . ?
O22 C53 C52 128.4(4) . . ?
N23 C53 C52 107.1(3) . . ?
C55 C54 C52 89.2(3) . . ?
C55 C54 H54A 113.8 . . ?
C52 C54 H54A 113.8 . . ?
C55 C54 H54B 113.8 . . ?
C52 C54 H54B 113.8 . . ?
H54A C54 H54B 111.0 . . ?
C54 C55 C56 89.1(3) . . ?
C54 C55 H55A 113.8 . . ?
C56 C55 H55A 113.8 . . ?
C54 C55 H55B 113.8 . . ?
C56 C55 H55B 113.8 . . ?
H55A C55 H55B 111.0 . . ?
C55 C56 C52 88.7(3) . . ?
C55 C56 H56A 113.9 . . ?
C52 C56 H56A 113.9 . . ?
C55 C56 H56B 113.9 . . ?
C52 C56 H56B 113.9 . . ?
H56A C56 H56B 111.1 . . ?
C65 N24 C61 111.0(12) . . ?
N24 C61 C62 124.5(12) . . ?
N24 C61 H61A 117.8 . . ?
C62 C61 H61A 117.8 . . ?
N23 C62 C63 115(2) . . ?
N23 C62 C61 126.0(11) . . ?
C63 C62 C61 119(2) . . ?
C62 C63 C64 117.3(18) . . ?
C62 C63 H63A 121.3 . . ?
C64 C63 H63A 121.3 . . ?
C65 C64 C63 113.7(16) . . ?
C65 C64 C66 127.6(19) . . ?
C63 C64 C66 118.7(15) . . ?
N24 C65 C64 134.3(17) . . ?
N24 C65 C67 109(2) . . ?
C64 C65 C67 117(3) . . ?
F21 C66 F22 107.7(9) . . ?
F21 C66 F23 104.5(10) . . ?
F22 C66 F23 106.4(8) . . ?
F21 C66 C64 112.2(9) . . ?
F22 C66 C64 113.4(13) . . ?
F23 C66 C64 112.0(10) . . ?
N25 C67 C65 176.3(19) . . ?
C71 N34 C75 116.9(14) . . ?
N34 C71 C72 123.7(15) . . ?
N34 C71 H71A 118.1 . . ?
C72 C71 H71A 118.1 . . ?
C73 C72 C71 119.6(14) . . ?
C73 C72 N23 115.8(11) . . ?
C71 C72 N23 124.6(14) . . ?
C72 C73 C74 118.8(14) . . ?
C72 C73 H73A 120.6 . . ?
C74 C73 H73A 120.6 . . ?
C75 C74 C76 134(2) . . ?
C75 C74 C73 110.3(19) . . ?
C76 C74 C73 116(2) . . ?
N34 C75 C74 130.6(18) . . ?
N34 C75 C77B 101.4(16) . . ?
C74 C75 C77B 126.9(18) . . ?
N34 C75 C77A 121.8(15) . . ?
C74 C75 C77A 107.1(16) . . ?
C77B C75 C77A 27.5(9) . . ?
F32 C76 F33 108.2(10) . . ?
F32 C76 F31 109.7(9) . . ?
F33 C76 F31 103.3(7) . . ?
F32 C76 C74 118.7(14) . . ?
F33 C76 C74 109.0(13) . . ?
F31 C76 C74 106.9(15) . . ?
N35A C77A C75 173(2) . . ?
N35B C77B C75 172(3) . . ?
O1 C1 C2 122.5(5) . . ?
O1 C1 C3A 123.6(6) . . ?
C2 C1 C3A 107.2(7) . . ?
O1 C1 C3B 118.1(6) . . ?
C2 C1 C3B 114.9(5) . . ?
C1 C2 H2A 109.5 . . ?
C1 C2 H2B 109.5 . . ?
H2A C2 H2B 109.5 . . ?
C1 C2 H2C 109.5 . . ?
H2A C2 H2C 109.5 . . ?
H2B C2 H2C 109.5 . . ?
C1 C3A H3AA 109.5 . . ?
C1 C3A H3AB 109.5 . . ?
H3AA C3A H3AB 109.5 . . ?
C1 C3A H3AC 109.5 . . ?
H3AA C3A H3AC 109.5 . . ?
H3AB C3A H3AC 109.5 . . ?
C1 C3B H3BA 109.5 . . ?
C1 C3B H3BB 109.5 . . ?
H3BA C3B H3BB 109.5 . . ?
C1 C3B H3BC 109.5 . . ?
H3BA C3B H3BC 109.5 . . ?
H3BB C3B H3BC 109.5 . . ?

loop_
_geom_bond_atom_site_label_1
_geom_bond_atom_site_label_2
_geom_bond_distance
_geom_bond_site_symmetry_2
_geom_bond_publ_flag
S1 C21 1.651(3) . ?
F1 C13 1.350(4) . ?
F11 C36 1.324(5) . ?
F12 C36 1.337(4) . ?
F13 C36 1.338(4) . ?
O11 C17 1.235(4) . ?
O12 C23 1.206(4) . ?
N11 C17 1.321(5) . ?
N11 C18 1.464(4) . ?
N11 H1 0.84(4) . ?
N12 C21 1.334(4) . ?
N12 C11 1.436(4) . ?
N12 C22 1.464(4) . ?
N13 C21 1.394(4) . ?
N13 C23 1.395(4) . ?
N13 C32 1.422(4) . ?
N14 C35 1.335(6) . ?
N14 C31 1.337(5) . ?
N15 C37 1.143(6) . ?
C11 C12 1.373(5) . ?
C11 C16 1.377(5) . ?
C12 C13 1.372(5) . ?
C12 H12A 0.9500 . ?
C13 C14 1.371(5) . ?
C14 C15 1.384(5) . ?
C14 C17 1.504(5) . ?
C15 C16 1.391(5) . ?
C15 H15A 0.9500 . ?
C16 H16A 0.9500 . ?
C18 H18A 0.9800 . ?
C18 H18B 0.9800 . ?
C18 H18C 0.9800 . ?
C22 C23 1.505(5) . ?
C22 C24 1.536(5) . ?
C22 C26 1.543(5) . ?
C24 C25 1.534(5) . ?
C24 H24A 0.9900 . ?
C24 H24B 0.9900 . ?
C25 C26 1.534(6) . ?
C25 H25A 0.9900 . ?
C25 H25B 0.9900 . ?
C26 H26A 0.9900 . ?
C26 H26B 0.9900 . ?
C31 C32 1.359(5) . ?
C31 H31A 0.9500 . ?
C32 C33 1.375(5) . ?
C33 C34 1.380(5) . ?
C33 H33A 0.9500 . ?
C34 C35 1.374(6) . ?
C34 C36 1.512(5) . ?
C35 C37 1.448(6) . ?
S2 C51 1.640(4) . ?
F2 C45 1.361(8) . ?
F3 C43 1.363(4) . ?
O21 C47 1.235(4) . ?
O22 C53 1.205(4) . ?
N21 C47 1.328(5) . ?
N21 C48 1.447(5) . ?
N21 H2 0.87(4) . ?
N22 C51 1.347(5) . ?
N22 C41 1.433(4) . ?
N22 C52 1.461(4) . ?
N23 C62 1.28(2) . ?
N23 C53 1.390(5) . ?
N23 C51 1.401(4) . ?
N23 C72 1.575(16) . ?
C41 C46 1.375(5) . ?
C41 C42 1.391(5) . ?
C42 C43 1.373(5) . ?
C42 H42A 0.9500 . ?
C43 C44 1.384(5) . ?
C43 H43A 0.9500 . ?
C44 C45 1.397(5) . ?
C44 C47 1.513(5) . ?
C45 C46 1.378(5) . ?
C45 H45A 0.9500 . ?
C46 H46A 0.9500 . ?
C48 H48A 0.9800 . ?
C48 H48B 0.9800 . ?
C48 H48C 0.9800 . ?
C52 C53 1.510(6) . ?
C52 C54 1.550(5) . ?
C52 C56 1.553(6) . ?
C54 C55 1.532(5) . ?
C54 H54A 0.9900 . ?
C54 H54B 0.9900 . ?
C55 C56 1.541(5) . ?
C55 H55A 0.9900 . ?
C55 H55B 0.9900 . ?
C56 H56A 0.9900 . ?
C56 H56B 0.9900 . ?
N24 C65 1.26(4) . ?
N24 C61 1.326(14) . ?
C61 C62 1.39(3) . ?
C61 H61A 0.9500 . ?
C62 C63 1.361(15) . ?
C63 C64 1.41(2) . ?
C63 H63A 0.9500 . ?
C64 C65 1.33(3) . ?
C64 C66 1.500(15) . ?
C65 C67 1.58(2) . ?
C66 F21 1.320(12) . ?
C66 F22 1.327(14) . ?
C66 F23 1.345(11) . ?
C67 N25 1.137(12) . ?
N34 C71 1.31(2) . ?
N34 C75 1.321(18) . ?
C71 C72 1.383(14) . ?
C71 H71A 0.9500 . ?
C72 C73 1.37(2) . ?
C73 C74 1.54(3) . ?
C73 H73A 0.9500 . ?
C74 C75 1.36(4) . ?
C74 C76 1.41(3) . ?
C75 C77B 1.46(3) . ?
C75 C77A 1.52(2) . ?
C76 F32 1.278(13) . ?
C76 F33 1.341(9) . ?
C76 F31 1.355(10) . ?
C77A N35A 1.14(2) . ?
C77B N35B 1.14(3) . ?
O1 C1 1.201(5) . ?
C1 C2 1.462(6) . ?
C1 C3A 1.541(11) . ?
C1 C3B 1.583(9) . ?
C2 H2A 0.9800 . ?
C2 H2B 0.9800 . ?
C2 H2C 0.9800 . ?
C3A H3AA 0.9800 . ?
C3A H3AB 0.9800 . ?
C3A H3AC 0.9800 . ?
C3B H3BA 0.9800 . ?
C3B H3BB 0.9800 . ?
C3B H3BC 0.9800 . ?

loop_
_geom_hbond_atom_site_label_D
_geom_hbond_atom_site_label_H
_geom_hbond_atom_site_label_A
_geom_hbond_distance_DH
_geom_hbond_distance_HA
_geom_hbond_distance_DA
_geom_hbond_angle_DHA
_geom_hbond_site_symmetry_A
_geom_hbond_publ_flag
N11 H1 O21 0.84(4) 2.10(4) 2.940(4) 177(4) 6_575 yes
N21 H2 O11 0.87(4) 1.96(4) 2.794(4) 160(4) 1_565 yes

loop_
_geom_torsion_atom_site_label_1
_geom_torsion_atom_site_label_2
_geom_torsion_atom_site_label_3
_geom_torsion_atom_site_label_4
_geom_torsion
_geom_torsion_site_symmetry_1
_geom_torsion_site_symmetry_2
_geom_torsion_site_symmetry_3
_geom_torsion_site_symmetry_4
_geom_torsion_publ_flag
C21 N12 C11 C12 81.9(4) . . . . ?
C22 N12 C11 C12 -89.3(4) . . . . ?
C21 N12 C11 C16 -99.2(4) . . . . ?
C22 N12 C11 C16 89.6(4) . . . . ?
C16 C11 C12 C13 2.0(6) . . . . ?
N12 C11 C12 C13 -179.2(3) . . . . ?
C11 C12 C13 F1 -178.0(3) . . . . ?
C11 C12 C13 C14 -1.3(6) . . . . ?
F1 C13 C14 C15 176.8(3) . . . . ?
C12 C13 C14 C15 0.1(6) . . . . ?
F1 C13 C14 C17 -5.3(5) . . . . ?
C12 C13 C14 C17 178.0(3) . . . . ?
C13 C14 C15 C16 0.4(5) . . . . ?
C17 C14 C15 C16 -177.4(3) . . . . ?
C12 C11 C16 C15 -1.5(6) . . . . ?
N12 C11 C16 C15 179.7(3) . . . . ?
C14 C15 C16 C11 0.2(6) . . . . ?
C18 N11 C17 O11 -1.4(6) . . . . ?
C18 N11 C17 C14 179.4(3) . . . . ?
C13 C14 C17 O11 -54.9(5) . . . . ?
C15 C14 C17 O11 122.8(4) . . . . ?
C13 C14 C17 N11 124.3(4) . . . . ?
C15 C14 C17 N11 -57.9(5) . . . . ?
C11 N12 C21 N13 -172.6(3) . . . . ?
C22 N12 C21 N13 -0.7(4) . . . . ?
C11 N12 C21 S1 8.8(5) . . . . ?
C22 N12 C21 S1 -179.2(3) . . . . ?
C23 N13 C21 N12 2.8(4) . . . . ?
C32 N13 C21 N12 175.2(3) . . . . ?
C23 N13 C21 S1 -178.6(3) . . . . ?
C32 N13 C21 S1 -6.3(5) . . . . ?
C21 N12 C22 C23 -1.5(4) . . . . ?
C11 N12 C22 C23 170.5(3) . . . . ?
C21 N12 C22 C24 -128.8(3) . . . . ?
C11 N12 C22 C24 43.2(5) . . . . ?
C21 N12 C22 C26 123.5(4) . . . . ?
C11 N12 C22 C26 -64.5(5) . . . . ?
C21 N13 C23 O12 178.3(4) . . . . ?
C32 N13 C23 O12 5.7(6) . . . . ?
C21 N13 C23 C22 -3.7(4) . . . . ?
C32 N13 C23 C22 -176.3(3) . . . . ?
N12 C22 C23 O12 -179.0(4) . . . . ?
C24 C22 C23 O12 -47.9(5) . . . . ?
C26 C22 C23 O12 51.7(5) . . . . ?
N12 C22 C23 N13 3.0(4) . . . . ?
C24 C22 C23 N13 134.2(3) . . . . ?
C26 C22 C23 N13 -126.3(3) . . . . ?
N12 C22 C24 C25 -141.0(3) . . . . ?
C23 C22 C24 C25 98.1(3) . . . . ?
C26 C22 C24 C25 -16.8(3) . . . . ?
C22 C24 C25 C26 16.9(3) . . . . ?
C24 C25 C26 C22 -16.8(3) . . . . ?
N12 C22 C26 C25 141.7(3) . . . . ?
C23 C22 C26 C25 -99.3(3) . . . . ?
C24 C22 C26 C25 16.8(3) . . . . ?
C35 N14 C31 C32 -0.7(8) . . . . ?
N14 C31 C32 C33 -0.7(7) . . . . ?
N14 C31 C32 N13 176.2(4) . . . . ?
C21 N13 C32 C31 104.2(4) . . . . ?
C23 N13 C32 C31 -84.4(5) . . . . ?
C21 N13 C32 C33 -79.0(4) . . . . ?
C23 N13 C32 C33 92.4(4) . . . . ?
C31 C32 C33 C34 0.9(5) . . . . ?
N13 C32 C33 C34 -175.9(3) . . . . ?
C32 C33 C34 C35 0.2(5) . . . . ?
C32 C33 C34 C36 178.5(3) . . . . ?
C31 N14 C35 C34 1.9(8) . . . . ?
C31 N14 C35 C37 -178.1(5) . . . . ?
C33 C34 C35 N14 -1.7(7) . . . . ?
C36 C34 C35 N14 -180.0(4) . . . . ?
C33 C34 C35 C37 178.4(4) . . . . ?
C36 C34 C35 C37 0.1(7) . . . . ?
C35 C34 C36 F11 169.4(4) . . . . ?
C33 C34 C36 F11 -8.9(5) . . . . ?
C35 C34 C36 F12 48.3(5) . . . . ?
C33 C34 C36 F12 -129.9(4) . . . . ?
C35 C34 C36 F13 -68.6(4) . . . . ?
C33 C34 C36 F13 113.1(4) . . . . ?
C51 N22 C41 C46 -78.1(4) . . . . ?
C52 N22 C41 C46 97.3(4) . . . . ?
C51 N22 C41 C42 100.4(4) . . . . ?
C52 N22 C41 C42 -84.2(4) . . . . ?
C46 C41 C42 C43 0.7(5) . . . . ?
N22 C41 C42 C43 -177.7(3) . . . . ?
C41 C42 C43 F3 178.7(3) . . . . ?
C41 C42 C43 C44 -0.5(5) . . . . ?
F3 C43 C44 C45 -179.0(3) . . . . ?
C42 C43 C44 C45 0.1(5) . . . . ?
F3 C43 C44 C47 -1.2(5) . . . . ?
C42 C43 C44 C47 177.9(3) . . . . ?
C43 C44 C45 F2 167.2(5) . . . . ?
C47 C44 C45 F2 -10.6(6) . . . . ?
C43 C44 C45 C46 -0.1(5) . . . . ?
C47 C44 C45 C46 -177.8(3) . . . . ?
C42 C41 C46 C45 -0.7(5) . . . . ?
N22 C41 C46 C45 177.8(3) . . . . ?
F2 C45 C46 C41 -167.6(4) . . . . ?
C44 C45 C46 C41 0.3(5) . . . . ?
C48 N21 C47 O21 -2.9(6) . . . . ?
C48 N21 C47 C44 176.0(4) . . . . ?
C43 C44 C47 O21 -43.7(5) . . . . ?
C45 C44 C47 O21 134.0(4) . . . . ?
C43 C44 C47 N21 137.4(4) . . . . ?
C45 C44 C47 N21 -45.0(5) . . . . ?
C41 N22 C51 N23 177.8(3) . . . . ?
C52 N22 C51 N23 1.9(4) . . . . ?
C41 N22 C51 S2 -3.1(5) . . . . ?
C52 N22 C51 S2 -179.0(3) . . . . ?
C62 N23 C51 N22 170.8(11) . . . . ?
C53 N23 C51 N22 -2.6(4) . . . . ?
C72 N23 C51 N22 -169.9(7) . . . . ?
C62 N23 C51 S2 -8.3(12) . . . . ?
C53 N23 C51 S2 178.2(3) . . . . ?
C72 N23 C51 S2 11.0(8) . . . . ?
C51 N22 C52 C53 -0.5(4) . . . . ?
C41 N22 C52 C53 -176.3(3) . . . . ?
C51 N22 C52 C54 125.7(4) . . . . ?
C41 N22 C52 C54 -50.1(5) . . . . ?
C51 N22 C52 C56 -127.1(4) . . . . ?
C41 N22 C52 C56 57.1(5) . . . . ?
C62 N23 C53 O22 9.3(11) . . . . ?
C51 N23 C53 O22 -176.3(4) . . . . ?
C72 N23 C53 O22 -10.7(10) . . . . ?
C62 N23 C53 C52 -172.1(10) . . . . ?
C51 N23 C53 C52 2.3(4) . . . . ?
C72 N23 C53 C52 167.9(8) . . . . ?
N22 C52 C53 O22 177.5(4) . . . . ?
C54 C52 C53 O22 46.9(6) . . . . ?
C56 C52 C53 O22 -51.9(6) . . . . ?
N22 C52 C53 N23 -1.1(4) . . . . ?
C54 C52 C53 N23 -131.7(3) . . . . ?
C56 C52 C53 N23 129.6(3) . . . . ?
N22 C52 C54 C55 141.1(4) . . . . ?
C53 C52 C54 C55 -98.6(4) . . . . ?
C56 C52 C54 C55 16.8(3) . . . . ?
C52 C54 C55 C56 -16.9(3) . . . . ?
C54 C55 C56 C52 16.9(3) . . . . ?
N22 C52 C56 C55 -141.1(4) . . . . ?
C53 C52 C56 C55 98.3(4) . . . . ?
C54 C52 C56 C55 -16.7(3) . . . . ?
C65 N24 C61 C62 -0.9(19) . . . . ?
C53 N23 C62 C63 -123.4(15) . . . . ?
C51 N23 C62 C63 63(2) . . . . ?
C53 N23 C62 C61 56(2) . . . . ?
C51 N23 C62 C61 -116.8(15) . . . . ?
N24 C61 C62 N23 178.3(13) . . . . ?
N24 C61 C62 C63 -2(3) . . . . ?
N23 C62 C63 C64 -177.1(12) . . . . ?
C61 C62 C63 C64 3(3) . . . . ?
C62 C63 C64 C65 -2(2) . . . . ?
C62 C63 C64 C66 178.1(14) . . . . ?
C61 N24 C65 C64 3(3) . . . . ?
C61 N24 C65 C67 -177.0(10) . . . . ?
C63 C64 C65 N24 -2(3) . . . . ?
C66 C64 C65 N24 178.6(18) . . . . ?
C63 C64 C65 C67 178.3(13) . . . . ?
C66 C64 C65 C67 -1(2) . . . . ?
C65 C64 C66 F21 58.1(19) . . . . ?
C63 C64 C66 F21 -121.6(12) . . . . ?
C65 C64 C66 F22 -179.6(14) . . . . ?
C63 C64 C66 F22 0.8(13) . . . . ?
C65 C64 C66 F23 -59.1(18) . . . . ?
C63 C64 C66 F23 121.2(13) . . . . ?
C75 N34 C71 C72 1.1(19) . . . . ?
N34 C71 C72 C73 0(2) . . . . ?
N34 C71 C72 N23 -180.0(11) . . . . ?
C53 N23 C72 C73 65.8(14) . . . . ?
C51 N23 C72 C73 -129.5(9) . . . . ?
C53 N23 C72 C71 -114.6(13) . . . . ?
C51 N23 C72 C71 50.1(16) . . . . ?
C71 C72 C73 C74 0(2) . . . . ?
N23 C72 C73 C74 179.6(12) . . . . ?
C72 C73 C74 C75 0(2) . . . . ?
C72 C73 C74 C76 -179.7(14) . . . . ?
C71 N34 C75 C74 -2(2) . . . . ?
C71 N34 C75 C77B -170.6(13) . . . . ?
C71 N34 C75 C77A 169.4(12) . . . . ?
C76 C74 C75 N34 -179.5(17) . . . . ?
C73 C74 C75 N34 1(3) . . . . ?
C76 C74 C75 C77B -13(4) . . . . ?
C73 C74 C75 C77B 167.6(15) . . . . ?
C76 C74 C75 C77A 8(3) . . . . ?
C73 C74 C75 C77A -170.8(13) . . . . ?
C75 C74 C76 F32 -179.9(19) . . . . ?
C73 C74 C76 F32 -1(2) . . . . ?
C75 C74 C76 F33 -56(3) . . . . ?
C73 C74 C76 F33 123.5(14) . . . . ?
C75 C74 C76 F31 56(3) . . . . ?
C73 C74 C76 F31 -125.4(15) . . . . ?
